data_4302514
loop_
_publ_author_name
'Richard D. Adams'
'Eszter Trufan'

_publ_section_title
;
Platinum-Germanium Compounds from the Reactions of (COD)PtMe2 (COD =
1,5-cyclooctadiene) with HGePh3
;
_journal_name_full 'Inorganic Chemistry'
_journal_page_first 6124
_journal_page_last 6129
_journal_paper_doi 10.1021/ic9004888
_journal_volume 48
_journal_year 2009
_chemical_formula_sum 'C44 H42 Ge2 Pt'
_chemical_formula_weight 911.05
_chemical_name_systematic
; 
 ? 
;
_space_group_IT_number 14
_symmetry_cell_setting monoclinic
_symmetry_space_group_name_Hall '-P 2yn'
_symmetry_space_group_name_H-M 'P 1 21/n 1'
_atom_sites_solution_hydrogens geom
_atom_sites_solution_primary direct
_atom_sites_solution_secondary difmap
_audit_creation_method SHELXL-97
_cell_angle_alpha 90.00
_cell_angle_beta 95.2350(10)
_cell_angle_gamma 90.00
_cell_formula_units_Z 4
_cell_length_a 9.8177(4)
_cell_length_b 16.4878(7)
_cell_length_c 22.4301(10)
_cell_measurement_reflns_used 6596
_cell_measurement_temperature 294(2)
_cell_measurement_theta_max 26.09
_cell_measurement_theta_min 2.20
_cell_volume 3615.7(3)
_computing_cell_refinement 'SAINT+  V6.45 (Bruker, 2003)'
_computing_data_collection 'SMART V5.632 (Bruker, 2005)'
_computing_data_reduction 'SAINT+  V6.45'
_computing_molecular_graphics 'SHELXTL V6.1 (Sheldrick, 2000)'
_computing_publication_material 'SHELXTL V6.1'
_computing_structure_refinement 'SHELXL-97 (Sheldrick, 1997)'
_computing_structure_solution 'SHELXS-97 (Sheldrick, 1990)'
_diffrn_ambient_temperature 294(2)
_diffrn_measured_fraction_theta_full 0.999
_diffrn_measured_fraction_theta_max 0.999
_diffrn_measurement_device_type 'Bruker SMART APEX CCD diffractometer'
_diffrn_measurement_method 'omega scans'
_diffrn_radiation_monochromator graphite
_diffrn_radiation_source 'fine-focus sealed tube'
_diffrn_radiation_type MoK\a
_diffrn_radiation_wavelength 0.71073
_diffrn_reflns_av_R_equivalents 0.0310
_diffrn_reflns_av_sigmaI/netI 0.0392
_diffrn_reflns_limit_h_max 13
_diffrn_reflns_limit_h_min -13
_diffrn_reflns_limit_k_max 18
_diffrn_reflns_limit_k_min -21
_diffrn_reflns_limit_l_max 29
_diffrn_reflns_limit_l_min -25
_diffrn_reflns_number 27594
_diffrn_reflns_theta_full 28.30
_diffrn_reflns_theta_max 28.30
_diffrn_reflns_theta_min 1.54
_diffrn_standards_decay_% <1
_exptl_absorpt_coefficient_mu 5.542
_exptl_absorpt_correction_T_max 1.000
_exptl_absorpt_correction_T_min 0.528
_exptl_absorpt_correction_type multi-scan
_exptl_absorpt_process_details '(SADABS, Bruker, 1997)'
_exptl_crystal_colour colorless
_exptl_crystal_density_diffrn 1.674
_exptl_crystal_density_method 'not measured'
_exptl_crystal_description block
_exptl_crystal_F_000 1792
_exptl_crystal_size_max 0.20
_exptl_crystal_size_mid 0.10
_exptl_crystal_size_min 0.07
_refine_diff_density_max 1.333
_refine_diff_density_min -0.371
_refine_diff_density_rms 0.096
_refine_ls_extinction_method none
_refine_ls_goodness_of_fit_ref 0.979
_refine_ls_hydrogen_treatment constr
_refine_ls_matrix_type full
_refine_ls_number_parameters 424
_refine_ls_number_reflns 8962
_refine_ls_number_restraints 0
_refine_ls_restrained_S_all 0.979
_refine_ls_R_factor_all 0.0450
_refine_ls_R_factor_gt 0.0279
_refine_ls_shift/su_max 0.003
_refine_ls_shift/su_mean 0.000
_refine_ls_structure_factor_coef Fsqd
_refine_ls_weighting_details 'calc w=1/[\s^2^(Fo^2^)+(0.0304P)^2^+0.0000P] where P=(Fo^2^+2Fc^2^)/3'
_refine_ls_weighting_scheme calc
_refine_ls_wR_factor_gt 0.0579
_refine_ls_wR_factor_ref 0.0627
_reflns_number_gt 6878
_reflns_number_total 8962
_reflns_threshold_expression >2sigma(I)
_cod_data_source_file ic9004888_si_002.cif
_cod_data_source_block p21n
_cod_depositor_comments
;
The following automatic conversions were performed:
'_symmetry_cell_setting' value 'Monoclinic' changed to 'monoclinic'
according to '/home/saulius/struct/CIF-dictionaries/cif_core.dic'
dictionary named 'cif_core.dic' version 2.4.1 from 2010-06-29.

Automatic conversion script
Id: cif_fix_enum 1527 2010-12-29 10:47:43Z saulius 

The following automatic conversions were performed:

'_refine_ls_hydrogen_treatment' value 'constr.' was replaced with the
value 'constr' as specified in the replacement file
'src/cod-tools/trunk/data/replacement-values/replacement_values.lst'.

Automatic conversion script
Id: cif_fix_values 5376 2017-05-30 11:51:03Z andrius 
;
_cod_database_code 4302514

loop_
_symmetry_equiv_pos_as_xyz
'x, y, z'
'-x+1/2, y+1/2, -z+1/2'
'-x, -y, -z'
'x-1/2, -y-1/2, z-1/2'

loop_
_atom_site_label
_atom_site_type_symbol
_atom_site_fract_x
_atom_site_fract_y
_atom_site_fract_z
_atom_site_U_iso_or_equiv
_atom_site_adp_type
_atom_site_occupancy
_atom_site_symmetry_multiplicity
_atom_site_calc_flag
_atom_site_refinement_flags
_atom_site_disorder_assembly
_atom_site_disorder_group
Pt1 Pt 0.297922(11) 0.729704(7) 0.455945(6) 0.03142(4) Uani 1 1 d . . .
Ge1 Ge 0.54486(3) 0.72920(2) 0.453803(16) 0.03510(8) Uani 1 1 d . . .
Ge2 Ge 0.27509(3) 0.787574(19) 0.355652(15) 0.03224(8) Uani 1 1 d . . .
C1 C 0.3017(4) 0.6471(3) 0.53872(19) 0.0588(11) Uani 1 1 d . . .
H1 H 0.3876 0.6280 0.5311 0.071 Uiso 1 1 calc R . .
C2 C 0.2942(4) 0.7254(3) 0.55769(17) 0.0564(11) Uani 1 1 d . . .
H2 H 0.3751 0.7551 0.5613 0.068 Uiso 1 1 calc R . .
C3 C 0.1684(6) 0.7676(4) 0.5732(3) 0.105(2) Uani 1 1 d . . .
H3A H 0.1312 0.7359 0.6044 0.126 Uiso 1 1 calc R . .
H3B H 0.1968 0.8192 0.5910 0.126 Uiso 1 1 calc R . .
C4 C 0.0571(5) 0.7840(4) 0.5284(2) 0.0894(17) Uani 1 1 d . . .
H4A H 0.0430 0.8423 0.5272 0.107 Uiso 1 1 calc R . .
H4B H -0.0248 0.7599 0.5419 0.107 Uiso 1 1 calc R . .
C5 C 0.0687(3) 0.7561(2) 0.46571(19) 0.0508(10) Uani 1 1 d . . .
H5 H 0.0701 0.7961 0.4366 0.061 Uiso 1 1 calc R . .
C6 C 0.0773(3) 0.6792(2) 0.44726(18) 0.0504(9) Uani 1 1 d . . .
H6 H 0.0867 0.6704 0.4069 0.061 Uiso 1 1 calc R . .
C7 C 0.0728(4) 0.6064(3) 0.4868(2) 0.0766(14) Uani 1 1 d . . .
H7A H -0.0076 0.6115 0.5087 0.092 Uiso 1 1 calc R . .
H7B H 0.0588 0.5593 0.4611 0.092 Uiso 1 1 calc R . .
C8 C 0.1857(5) 0.5896(3) 0.5291(3) 0.116(2) Uani 1 1 d . . .
H8A H 0.2234 0.5379 0.5180 0.139 Uiso 1 1 calc R . .
H8B H 0.1496 0.5817 0.5675 0.139 Uiso 1 1 calc R . .
C11 C 0.6453(3) 0.7032(2) 0.53228(16) 0.0396(8) Uani 1 1 d . . .
C12 C 0.6995(3) 0.6270(2) 0.54475(17) 0.0511(9) Uani 1 1 d . . .
H12 H 0.6878 0.5866 0.5158 0.061 Uiso 1 1 calc R . .
C13 C 0.7708(4) 0.6098(3) 0.59942(19) 0.0646(11) Uani 1 1 d . . .
H13 H 0.8082 0.5584 0.6063 0.077 Uiso 1 1 calc R . .
C14 C 0.7868(4) 0.6672(3) 0.64331(18) 0.0648(12) Uani 1 1 d . . .
H14 H 0.8339 0.6551 0.6801 0.078 Uiso 1 1 calc R . .
C15 C 0.7326(5) 0.7430(3) 0.6325(2) 0.0658(12) Uani 1 1 d . . .
H15 H 0.7414 0.7822 0.6624 0.079 Uiso 1 1 calc R . .
C16 C 0.6649(4) 0.7614(2) 0.57732(19) 0.0547(10) Uani 1 1 d . . .
H16 H 0.6317 0.8136 0.5702 0.066 Uiso 1 1 calc R . .
C17 C 0.6267(3) 0.8338(2) 0.43357(17) 0.0448(8) Uani 1 1 d . . .
C18 C 0.7508(4) 0.8411(2) 0.4097(2) 0.0715(14) Uani 1 1 d . . .
H18 H 0.8001 0.7945 0.4026 0.086 Uiso 1 1 calc R . .
C19 C 0.8039(4) 0.9159(3) 0.3961(3) 0.0824(16) Uani 1 1 d . . .
H19 H 0.8863 0.9189 0.3788 0.099 Uiso 1 1 calc R . .
C20 C 0.7361(5) 0.9851(3) 0.4079(2) 0.0720(13) Uani 1 1 d . . .
H20 H 0.7727 1.0354 0.3997 0.086 Uiso 1 1 calc R . .
C21 C 0.6142(5) 0.9800(3) 0.4319(2) 0.0683(12) Uani 1 1 d . . .
H21 H 0.5670 1.0271 0.4398 0.082 Uiso 1 1 calc R . .
C22 C 0.5593(4) 0.9048(2) 0.44484(18) 0.0561(10) Uani 1 1 d . . .
H22 H 0.4758 0.9024 0.4613 0.067 Uiso 1 1 calc R . .
C23 C 0.5942(3) 0.6376(2) 0.40316(15) 0.0394(8) Uani 1 1 d . . .
C24 C 0.5047(4) 0.5729(2) 0.39427(17) 0.0490(9) Uani 1 1 d . . .
H24 H 0.4234 0.5740 0.4125 0.059 Uiso 1 1 calc R . .
C25 C 0.5312(4) 0.5071(2) 0.35965(19) 0.0621(11) Uani 1 1 d . . .
H25 H 0.4692 0.4643 0.3551 0.075 Uiso 1 1 calc R . .
C26 C 0.6488(4) 0.5049(3) 0.3320(2) 0.0687(12) Uani 1 1 d . . .
H26 H 0.6660 0.4616 0.3072 0.082 Uiso 1 1 calc R . .
C27 C 0.7406(5) 0.5656(3) 0.3405(2) 0.0784(15) Uani 1 1 d . . .
H27 H 0.8220 0.5632 0.3224 0.094 Uiso 1 1 calc R . .
C28 C 0.7144(4) 0.6309(3) 0.3759(2) 0.0664(12) Uani 1 1 d . . .
H28 H 0.7794 0.6719 0.3815 0.080 Uiso 1 1 calc R . .
C31 C 0.1465(3) 0.7195(2) 0.30338(16) 0.0385(8) Uani 1 1 d . . .
C32 C 0.0331(4) 0.7479(2) 0.2697(2) 0.0590(11) Uani 1 1 d . . .
H32 H 0.0062 0.8016 0.2735 0.071 Uiso 1 1 calc R . .
C33 C -0.0426(4) 0.6961(3) 0.2296(2) 0.0776(14) Uani 1 1 d . . .
H33 H -0.1181 0.7164 0.2063 0.093 Uiso 1 1 calc R . .
C34 C -0.0084(4) 0.6174(3) 0.2242(2) 0.0754(14) Uani 1 1 d . . .
H34 H -0.0592 0.5841 0.1971 0.091 Uiso 1 1 calc R . .
C35 C 0.1008(4) 0.5873(3) 0.2584(2) 0.0697(13) Uani 1 1 d . . .
H35 H 0.1239 0.5329 0.2557 0.084 Uiso 1 1 calc R . .
C36 C 0.1778(4) 0.6379(2) 0.2976(2) 0.0572(10) Uani 1 1 d . . .
H36 H 0.2528 0.6166 0.3207 0.069 Uiso 1 1 calc R . .
C37 C 0.1982(3) 0.89844(19) 0.35899(15) 0.0368(7) Uani 1 1 d . . .
C38 C 0.1959(3) 0.9390(2) 0.41311(16) 0.0442(8) Uani 1 1 d . . .
H38 H 0.2283 0.9128 0.4483 0.053 Uiso 1 1 calc R . .
C39 C 0.1464(4) 1.0178(2) 0.4161(2) 0.0590(11) Uani 1 1 d . . .
H39 H 0.1469 1.0438 0.4529 0.071 Uiso 1 1 calc R . .
C40 C 0.0968(4) 1.0572(2) 0.3647(2) 0.0609(11) Uani 1 1 d . . .
H40 H 0.0630 1.1097 0.3665 0.073 Uiso 1 1 calc R . .
C41 C 0.0976(4) 1.0182(2) 0.3105(2) 0.0566(10) Uani 1 1 d . . .
H41 H 0.0630 1.0442 0.2755 0.068 Uiso 1 1 calc R . .
C42 C 0.1498(3) 0.9404(2) 0.30777(17) 0.0467(9) Uani 1 1 d . . .
H42 H 0.1524 0.9156 0.2707 0.056 Uiso 1 1 calc R . .
C43 C 0.4278(3) 0.8008(2) 0.30530(14) 0.0345(7) Uani 1 1 d . . .
C44 C 0.4830(3) 0.8768(2) 0.29570(15) 0.0419(8) Uani 1 1 d . . .
H44 H 0.4495 0.9217 0.3148 0.050 Uiso 1 1 calc R . .
C45 C 0.5871(4) 0.8876(2) 0.25818(18) 0.0539(10) Uani 1 1 d . . .
H45 H 0.6220 0.9391 0.2521 0.065 Uiso 1 1 calc R . .
C46 C 0.6376(4) 0.8214(2) 0.23020(19) 0.0600(11) Uani 1 1 d . . .
H46 H 0.7072 0.8282 0.2052 0.072 Uiso 1 1 calc R . .
C47 C 0.5856(4) 0.7442(2) 0.23885(19) 0.0547(10) Uani 1 1 d . . .
H47 H 0.6200 0.6993 0.2201 0.066 Uiso 1 1 calc R . .
C48 C 0.4819(4) 0.7360(2) 0.27586(17) 0.0463(9) Uani 1 1 d . . .
H48 H 0.4464 0.6845 0.2814 0.056 Uiso 1 1 calc R . .

loop_
_atom_site_aniso_label
_atom_site_aniso_U_11
_atom_site_aniso_U_22
_atom_site_aniso_U_33
_atom_site_aniso_U_23
_atom_site_aniso_U_13
_atom_site_aniso_U_12
Pt1 0.02947(6) 0.03513(7) 0.03002(7) 0.00206(5) 0.00471(5) 0.00014(5)
Ge1 0.02888(16) 0.0422(2) 0.0340(2) 0.00185(15) 0.00173(14) -0.00051(14)
Ge2 0.03412(17) 0.03400(18) 0.02882(18) -0.00002(13) 0.00400(14) 0.00069(12)
C1 0.048(2) 0.072(3) 0.056(3) 0.032(2) 0.0031(19) 0.0029(19)
C2 0.056(2) 0.087(3) 0.027(2) 0.006(2) 0.0072(17) -0.009(2)
C3 0.108(5) 0.157(6) 0.052(3) -0.018(3) 0.022(3) 0.036(4)
C4 0.074(3) 0.124(5) 0.073(4) -0.025(3) 0.020(3) 0.021(3)
C5 0.0310(17) 0.067(3) 0.056(3) 0.012(2) 0.0137(17) 0.0099(16)
C6 0.0312(17) 0.071(3) 0.049(2) 0.008(2) 0.0075(16) -0.0095(17)
C7 0.072(3) 0.065(3) 0.092(4) 0.029(3) -0.001(3) -0.025(2)
C8 0.097(4) 0.072(3) 0.168(6) 0.069(4) -0.044(4) -0.032(3)
C11 0.0302(16) 0.053(2) 0.0354(19) 0.0046(16) 0.0032(14) -0.0018(14)
C12 0.054(2) 0.056(2) 0.042(2) -0.0004(18) -0.0027(17) 0.0038(18)
C13 0.066(3) 0.075(3) 0.051(3) 0.014(2) -0.006(2) 0.011(2)
C14 0.059(3) 0.092(4) 0.040(2) 0.014(2) -0.012(2) -0.006(2)
C15 0.071(3) 0.082(3) 0.043(3) -0.010(2) -0.003(2) -0.018(2)
C16 0.058(2) 0.056(2) 0.048(3) -0.0026(19) -0.004(2) -0.0032(18)
C17 0.0332(17) 0.053(2) 0.047(2) 0.0079(17) -0.0045(15) -0.0029(15)
C18 0.0357(19) 0.052(2) 0.128(4) 0.020(3) 0.016(2) 0.0014(17)
C19 0.045(2) 0.074(3) 0.129(5) 0.021(3) 0.016(3) -0.014(2)
C20 0.074(3) 0.058(3) 0.082(4) 0.008(2) -0.006(3) -0.025(2)
C21 0.084(3) 0.047(2) 0.073(3) -0.013(2) 0.003(3) -0.004(2)
C22 0.058(2) 0.055(2) 0.056(3) -0.0119(19) 0.010(2) -0.0078(19)
C23 0.0350(17) 0.050(2) 0.0337(19) 0.0014(15) 0.0041(14) 0.0060(14)
C24 0.045(2) 0.054(2) 0.049(2) -0.0005(19) 0.0080(18) 0.0033(16)
C25 0.064(3) 0.054(2) 0.068(3) -0.010(2) 0.005(2) 0.0042(19)
C26 0.082(3) 0.067(3) 0.060(3) -0.011(2) 0.018(2) 0.020(2)
C27 0.069(3) 0.084(3) 0.089(4) -0.016(3) 0.045(3) 0.006(2)
C28 0.060(3) 0.065(3) 0.078(3) -0.010(2) 0.029(2) -0.006(2)
C31 0.0337(16) 0.046(2) 0.0356(19) -0.0047(15) 0.0047(14) -0.0030(14)
C32 0.045(2) 0.058(2) 0.072(3) -0.005(2) -0.006(2) -0.0052(17)
C33 0.049(2) 0.097(4) 0.080(4) -0.003(3) -0.026(2) -0.006(2)
C34 0.062(3) 0.098(4) 0.066(3) -0.028(3) 0.003(2) -0.030(3)
C35 0.058(3) 0.056(3) 0.096(4) -0.032(2) 0.010(3) -0.010(2)
C36 0.044(2) 0.050(2) 0.076(3) -0.010(2) -0.002(2) -0.0019(17)
C37 0.0350(16) 0.0351(17) 0.041(2) 0.0021(15) 0.0060(15) 0.0003(13)
C38 0.0464(19) 0.044(2) 0.041(2) -0.0024(16) 0.0024(16) 0.0049(15)
C39 0.064(3) 0.048(2) 0.066(3) -0.014(2) 0.010(2) 0.0049(19)
C40 0.066(3) 0.034(2) 0.085(3) 0.000(2) 0.018(2) 0.0077(17)
C41 0.063(2) 0.046(2) 0.062(3) 0.019(2) 0.008(2) 0.0066(18)
C42 0.055(2) 0.046(2) 0.039(2) 0.0030(16) 0.0086(17) 0.0021(16)
C43 0.0349(16) 0.0393(17) 0.0292(18) -0.0005(14) 0.0018(13) 0.0008(13)
C44 0.0469(19) 0.0399(19) 0.040(2) -0.0014(16) 0.0085(16) -0.0013(15)
C45 0.052(2) 0.053(2) 0.058(3) 0.0020(19) 0.0172(19) -0.0095(17)
C46 0.057(2) 0.067(3) 0.060(3) 0.006(2) 0.025(2) -0.004(2)
C47 0.067(3) 0.055(2) 0.046(2) -0.0004(18) 0.024(2) 0.0018(18)
C48 0.057(2) 0.041(2) 0.042(2) 0.0005(16) 0.0112(18) -0.0012(16)

loop_
_atom_type_symbol
_atom_type_description
_atom_type_scat_dispersion_real
_atom_type_scat_dispersion_imag
_atom_type_scat_source
C C 0.0033 0.0016 'International Tables Vol C Tables 4.2.6.8 and 6.1.1.4'
H H 0.0000 0.0000 'International Tables Vol C Tables 4.2.6.8 and 6.1.1.4'
Ge Ge 0.1547 1.8001 'International Tables Vol C Tables 4.2.6.8 and 6.1.1.4'
Pt Pt -1.7033 8.3905 'International Tables Vol C Tables 4.2.6.8 and 6.1.1.4'

loop_
_geom_angle_atom_site_label_1
_geom_angle_atom_site_label_2
_geom_angle_atom_site_label_3
_geom_angle
_geom_angle_site_symmetry_1
_geom_angle_site_symmetry_3
_geom_angle_publ_flag
C2 Pt1 C1 34.59(14) . . ?
C2 Pt1 C6 88.46(14) . . ?
C1 Pt1 C6 78.52(14) . . ?
C2 Pt1 C5 78.92(15) . . ?
C1 Pt1 C5 88.80(14) . . ?
C6 Pt1 C5 33.56(13) . . ?
C2 Pt1 Ge1 97.25(10) . . ?
C1 Pt1 Ge1 94.09(9) . . ?
C6 Pt1 Ge1 157.83(10) . . ?
C5 Pt1 Ge1 168.56(11) . . ?
C2 Pt1 Ge2 157.75(11) . . ?
C1 Pt1 Ge2 166.19(12) . . ?
C6 Pt1 Ge2 93.25(10) . . ?
C5 Pt1 Ge2 90.32(10) . . ?
Ge1 Pt1 Ge2 89.483(12) . . ?
C17 Ge1 C23 114.18(15) . . ?
C17 Ge1 C11 102.30(14) . . ?
C23 Ge1 C11 102.52(14) . . ?
C17 Ge1 Pt1 115.44(10) . . ?
C23 Ge1 Pt1 108.14(9) . . ?
C11 Ge1 Pt1 113.53(9) . . ?
C43 Ge2 C37 103.41(13) . . ?
C43 Ge2 C31 101.52(13) . . ?
C37 Ge2 C31 108.64(14) . . ?
C43 Ge2 Pt1 124.22(9) . . ?
C37 Ge2 Pt1 109.26(10) . . ?
C31 Ge2 Pt1 108.86(10) . . ?
C2 C1 C8 126.1(4) . . ?
C2 C1 Pt1 72.2(2) . . ?
C8 C1 Pt1 107.8(3) . . ?
C1 C2 C3 125.8(5) . . ?
C1 C2 Pt1 73.2(2) . . ?
C3 C2 Pt1 107.9(3) . . ?
C4 C3 C2 121.2(4) . . ?
C3 C4 C5 118.7(4) . . ?
C6 C5 C4 126.6(4) . . ?
C6 C5 Pt1 72.83(19) . . ?
C4 C5 Pt1 107.7(3) . . ?
C5 C6 C7 124.8(4) . . ?
C5 C6 Pt1 73.6(2) . . ?
C7 C6 Pt1 108.5(3) . . ?
C8 C7 C6 119.3(4) . . ?
C7 C8 C1 121.0(4) . . ?
C12 C11 C16 117.0(4) . . ?
C12 C11 Ge1 121.8(3) . . ?
C16 C11 Ge1 121.3(3) . . ?
C11 C12 C13 121.3(4) . . ?
C14 C13 C12 120.8(4) . . ?
C13 C14 C15 119.2(4) . . ?
C14 C15 C16 120.3(4) . . ?
C15 C16 C11 121.4(4) . . ?
C22 C17 C18 116.9(3) . . ?
C22 C17 Ge1 119.2(3) . . ?
C18 C17 Ge1 123.9(3) . . ?
C17 C18 C19 121.8(4) . . ?
C20 C19 C18 120.2(4) . . ?
C19 C20 C21 119.4(4) . . ?
C20 C21 C22 120.6(4) . . ?
C17 C22 C21 121.1(4) . . ?
C28 C23 C24 115.5(3) . . ?
C28 C23 Ge1 125.4(3) . . ?
C24 C23 Ge1 119.1(2) . . ?
C25 C24 C23 122.7(3) . . ?
C26 C25 C24 119.4(4) . . ?
C27 C26 C25 120.0(4) . . ?
C26 C27 C28 120.4(4) . . ?
C27 C28 C23 121.9(4) . . ?
C32 C31 C36 117.1(3) . . ?
C32 C31 Ge2 124.9(3) . . ?
C36 C31 Ge2 117.9(3) . . ?
C31 C32 C33 120.1(4) . . ?
C34 C33 C32 121.5(4) . . ?
C33 C34 C35 119.5(4) . . ?
C34 C35 C36 119.8(4) . . ?
C35 C36 C31 122.0(4) . . ?
C42 C37 C38 116.9(3) . . ?
C42 C37 Ge2 122.1(3) . . ?
C38 C37 Ge2 120.9(3) . . ?
C37 C38 C39 121.7(4) . . ?
C40 C39 C38 120.0(4) . . ?
C39 C40 C41 119.4(4) . . ?
C40 C41 C42 120.2(4) . . ?
C41 C42 C37 121.7(4) . . ?
C48 C43 C44 116.7(3) . . ?
C48 C43 Ge2 122.1(3) . . ?
C44 C43 Ge2 121.1(2) . . ?
C43 C44 C45 121.8(3) . . ?
C46 C45 C44 119.3(3) . . ?
C45 C46 C47 120.7(3) . . ?
C48 C47 C46 118.3(4) . . ?
C47 C48 C43 123.2(3) . . ?

loop_
_geom_bond_atom_site_label_1
_geom_bond_atom_site_label_2
_geom_bond_distance
_geom_bond_site_symmetry_2
_geom_bond_publ_flag
Pt1 C2 2.287(4) . ?
Pt1 C1 2.300(4) . ?
Pt1 C6 2.312(3) . ?
Pt1 C5 2.322(3) . ?
Pt1 Ge1 2.4292(3) . ?
Pt1 Ge2 2.4350(4) . ?
Ge1 C17 1.973(3) . ?
Ge1 C23 1.977(3) . ?
Ge1 C11 1.984(4) . ?
Ge2 C43 1.970(3) . ?
Ge2 C37 1.982(3) . ?
Ge2 C31 1.990(3) . ?
C1 C2 1.364(6) . ?
C1 C8 1.483(6) . ?
C2 C3 1.486(6) . ?
C3 C4 1.440(7) . ?
C4 C5 1.494(6) . ?
C5 C6 1.338(5) . ?
C6 C7 1.495(5) . ?
C7 C8 1.419(6) . ?
C11 C12 1.383(5) . ?
C11 C16 1.394(5) . ?
C12 C13 1.385(5) . ?
C13 C14 1.365(6) . ?
C14 C15 1.370(6) . ?
C15 C16 1.385(6) . ?
C17 C22 1.379(5) . ?
C17 C18 1.381(5) . ?
C18 C19 1.384(5) . ?
C19 C20 1.359(6) . ?
C20 C21 1.359(6) . ?
C21 C22 1.393(5) . ?
C23 C28 1.382(4) . ?
C23 C24 1.385(5) . ?
C24 C25 1.373(5) . ?
C25 C26 1.360(5) . ?
C26 C27 1.348(6) . ?
C27 C28 1.376(6) . ?
C31 C32 1.370(5) . ?
C31 C36 1.388(5) . ?
C32 C33 1.404(6) . ?
C33 C34 1.348(7) . ?
C34 C35 1.354(6) . ?
C35 C36 1.385(5) . ?
C37 C42 1.387(5) . ?
C37 C38 1.388(5) . ?
C38 C39 1.391(5) . ?
C39 C40 1.374(6) . ?
C40 C41 1.376(6) . ?
C41 C42 1.385(5) . ?
C43 C48 1.387(5) . ?
C43 C44 1.390(5) . ?
C44 C45 1.393(4) . ?
C45 C46 1.375(5) . ?
C46 C47 1.391(5) . ?
C47 C48 1.378(5) . ?
